data_7023737
loop_
_publ_author_name
'Payne, Philippa R.'
'Thomson, Robert K.'
'Medeiros, Diane M.'
'Wan, Geoff'
'Schafer, Laurel L.'

_publ_section_title
;
 Synthesis, structure, and reactivity of tris(amidate) mono(amido) and
 tetrakis(amidate) complexes of group 4 transition metals.
;
_journal_issue 44
_journal_name_full 'Dalton transactions (Cambridge, England : 2003)'
_journal_page_first 15670
_journal_page_last 15677
_journal_paper_doi 10.1039/c3dt51868j
_journal_volume 42
_journal_year 2013
_chemical_formula_moiety 'C60 H56 Hf N4 O4'
_chemical_formula_sum 'C60 H56 Hf N4 O4'
_chemical_formula_weight 1075.56
_chemical_name_common 'tetrakis(amidate) hafnium, 6'
_space_group_IT_number 114
_symmetry_cell_setting tetragonal
_symmetry_Int_Tables_number 114
_symmetry_space_group_name_Hall 'P -4 2n'
_symmetry_space_group_name_H-M 'P -4 21 c'
_atom_sites_solution_hydrogens geom
_atom_sites_solution_primary direct
_atom_sites_solution_secondary difmap
_audit_creation_method SHELXL-97
_cell_angle_alpha 90.000(0)
_cell_angle_beta 90.000(0)
_cell_angle_gamma 90.000(0)
_cell_formula_units_Z 2
_cell_length_a 11.0080(7)
_cell_length_b 11.008(1)
_cell_length_c 21.318(2)
_cell_measurement_temperature 173(2)
_cell_measurement_theta_max 24.814
_cell_measurement_theta_min 2.617
_cell_volume 2583.2(4)
_computing_structure_refinement 'SHELXL-97 (Sheldrick, 2008)'
_diffrn_ambient_temperature 173(2)
_diffrn_measured_fraction_theta_full 1.000
_diffrn_measured_fraction_theta_max 1.000
_diffrn_measurement_device_type 'Bruker X8APEX II'
_diffrn_measurement_method 'area detector'
_diffrn_radiation_monochromator graphite
_diffrn_radiation_probe x-ray
_diffrn_radiation_type MoK\a
_diffrn_radiation_wavelength 0.71073
_diffrn_reflns_av_R_equivalents 0.0717
_diffrn_reflns_av_sigmaI/netI 0.0492
_diffrn_reflns_limit_h_max 13
_diffrn_reflns_limit_h_min -14
_diffrn_reflns_limit_k_max 14
_diffrn_reflns_limit_k_min -14
_diffrn_reflns_limit_l_max 28
_diffrn_reflns_limit_l_min -28
_diffrn_reflns_number 20445
_diffrn_reflns_theta_full 27.90
_diffrn_reflns_theta_max 27.90
_diffrn_reflns_theta_min 1.91
_diffrn_source 'fine-focus sealed tube'
_exptl_absorpt_coefficient_mu 2.070
_exptl_absorpt_correction_T_max 0.7331
_exptl_absorpt_correction_T_min 0.3509
_exptl_absorpt_correction_type multi-scan
_exptl_absorpt_process_details 'SADABS v2.10'
_exptl_crystal_colour Colourless
_exptl_crystal_density_diffrn 1.383
_exptl_crystal_density_method 'not measured'
_exptl_crystal_description Prism
_exptl_crystal_F_000 1096
_exptl_crystal_recrystallization_method 'saturated hexane solution'
_exptl_crystal_size_max 0.30
_exptl_crystal_size_mid 0.25
_exptl_crystal_size_min 0.15
_refine_diff_density_max 0.704
_refine_diff_density_min -1.784
_refine_diff_density_rms 0.089
_refine_ls_abs_structure_details 'Flack H D (1983), Acta Cryst. A39, 876-881'
_refine_ls_abs_structure_Flack 0.03(2)
_refine_ls_extinction_method none
_refine_ls_goodness_of_fit_ref 1.029
_refine_ls_hydrogen_treatment constr
_refine_ls_matrix_type full
_refine_ls_number_parameters 158
_refine_ls_number_reflns 3104
_refine_ls_number_restraints 0
_refine_ls_restrained_S_all 1.029
_refine_ls_R_factor_all 0.0489
_refine_ls_R_factor_gt 0.0297
_refine_ls_shift/su_max 0.000
_refine_ls_shift/su_mean 0.000
_refine_ls_structure_factor_coef Fsqd
_refine_ls_weighting_details 'calc w=1/[\s^2^(Fo^2^)+(0.0422P)^2^+0.5982P] where P=(Fo^2^+2Fc^2^)/3'
_refine_ls_weighting_scheme calc
_refine_ls_wR_factor_gt 0.0727
_refine_ls_wR_factor_ref 0.0824
_reflns_number_gt 2238
_reflns_number_total 3104
_reflns_threshold_expression >2\s(I)
_cod_data_source_file c3dt51868j.txt
_cod_data_source_block ls050_0m
_cod_original_cell_volume 2583.2(5)
_cod_database_code 7023737

loop_
_symmetry_equiv_pos_as_xyz
'x, y, z'
'-x, -y, z'
'x+1/2, -y+1/2, -z+1/2'
'-x+1/2, y+1/2, -z+1/2'
'y+1/2, x+1/2, z+1/2'
'-y+1/2, -x+1/2, z+1/2'
'-y, x, -z'
'y, -x, -z'

loop_
_atom_site_label
_atom_site_type_symbol
_atom_site_fract_x
_atom_site_fract_y
_atom_site_fract_z
_atom_site_U_iso_or_equiv
_atom_site_adp_type
_atom_site_occupancy
_atom_site_symmetry_multiplicity
_atom_site_calc_flag
_atom_site_refinement_flags
C1 C 0.1191(4) 0.8062(4) 0.04047(18) 0.0274(8) Uani 1 1 d .
C2 C 0.1879(4) 0.6919(4) 0.05170(18) 0.0349(9) Uani 1 1 d .
C3 C 0.2673(4) 0.6773(5) 0.1019(2) 0.0409(11) Uani 1 1 d .
H3 H 0.2752 0.7400 0.1322 0.049 Uiso 1 1 calc R
C4 C 0.3352(5) 0.5716(5) 0.1079(3) 0.0570(15) Uani 1 1 d .
H4 H 0.3917 0.5635 0.1414 0.068 Uiso 1 1 calc R
C5 C 0.3207(6) 0.4799(5) 0.0661(3) 0.0704(19) Uani 1 1 d .
H5 H 0.3674 0.4078 0.0706 0.084 Uiso 1 1 calc R
C6 C 0.2396(6) 0.4893(5) 0.0171(3) 0.0705(19) Uani 1 1 d .
H6 H 0.2273 0.4230 -0.0107 0.085 Uiso 1 1 calc R
C7 C 0.1741(5) 0.6001(4) 0.0087(2) 0.0512(13) Uani 1 1 d .
H7 H 0.1216 0.6103 -0.0263 0.061 Uiso 1 1 calc R
C8 C 0.0745(4) 0.8561(4) 0.14692(18) 0.0291(9) Uani 1 1 d .
C9 C 0.1523(5) 0.9246(5) 0.1864(2) 0.0364(10) Uani 1 1 d .
C10 C 0.2377(5) 1.0167(9) 0.1592(2) 0.051(2) Uani 1 1 d .
H10A H 0.2584 1.0770 0.1913 0.076 Uiso 1 1 calc R
H10B H 0.1986 1.0574 0.1236 0.076 Uiso 1 1 calc R
H10C H 0.3118 0.9760 0.1448 0.076 Uiso 1 1 calc R
C11 C 0.1536(6) 0.9003(6) 0.2494(2) 0.0522(14) Uani 1 1 d .
H11 H 0.2065 0.9446 0.2762 0.063 Uiso 1 1 calc R
C12 C 0.0789(6) 0.8124(6) 0.2744(2) 0.0592(16) Uani 1 1 d .
H12 H 0.0796 0.7977 0.3183 0.071 Uiso 1 1 calc R
C13 C 0.0036(6) 0.7459(4) 0.23623(17) 0.0499(12) Uani 1 1 d .
H13 H -0.0468 0.6850 0.2540 0.060 Uiso 1 1 calc R
C14 C 0.0003(10) 0.7669(4) 0.17162(16) 0.0355(9) Uani 1 1 d .
C15 C -0.0816(4) 0.6902(4) 0.1306(2) 0.0426(11) Uani 1 1 d .
H15A H -0.1148 0.7404 0.0967 0.064 Uiso 1 1 calc R
H15B H -0.1484 0.6575 0.1559 0.064 Uiso 1 1 calc R
H15C H -0.0347 0.6230 0.1126 0.064 Uiso 1 1 calc R
N1 N 0.0743(3) 0.8802(3) 0.08121(15) 0.0289(8) Uani 1 1 d .
O1 O 0.1006(3) 0.8349(3) -0.01810(12) 0.0305(6) Uani 1 1 d .
Hf1 Hf 0.0000 1.0000 0.0000 0.02124(9) Uani 1 4 d S

loop_
_atom_site_aniso_label
_atom_site_aniso_U_11
_atom_site_aniso_U_22
_atom_site_aniso_U_33
_atom_site_aniso_U_23
_atom_site_aniso_U_13
_atom_site_aniso_U_12
C1 0.022(2) 0.030(2) 0.0302(19) 0.0028(17) 0.0005(16) -0.0022(19)
C2 0.040(2) 0.030(2) 0.034(2) 0.0070(18) 0.0161(18) 0.007(2)
C3 0.035(3) 0.044(3) 0.044(3) 0.017(2) 0.008(2) 0.009(2)
C4 0.050(3) 0.057(4) 0.064(3) 0.034(3) 0.022(3) 0.022(3)
C5 0.080(4) 0.055(4) 0.076(4) 0.034(3) 0.034(3) 0.040(3)
C6 0.114(5) 0.032(3) 0.066(3) -0.001(3) 0.043(3) 0.022(3)
C7 0.072(3) 0.035(2) 0.046(3) 0.008(2) 0.016(3) 0.019(3)
C8 0.031(2) 0.030(2) 0.026(2) 0.0014(17) -0.0006(17) 0.0053(19)
C9 0.038(3) 0.040(3) 0.032(2) -0.002(2) -0.0071(19) 0.010(2)
C10 0.051(3) 0.050(5) 0.050(2) -0.003(3) -0.021(2) -0.015(3)
C11 0.057(3) 0.064(4) 0.036(2) -0.007(2) -0.020(2) 0.017(3)
C12 0.072(4) 0.080(4) 0.026(2) 0.009(3) -0.001(2) 0.019(4)
C13 0.056(3) 0.060(3) 0.034(2) 0.0161(18) 0.010(3) 0.010(4)
C14 0.038(2) 0.035(2) 0.0332(17) 0.0060(15) 0.006(3) -0.002(4)
C15 0.042(3) 0.041(3) 0.045(2) 0.008(2) 0.009(2) -0.010(2)
N1 0.0335(19) 0.0281(18) 0.0251(16) 0.0014(14) -0.0024(14) 0.0015(16)
O1 0.0349(17) 0.0281(16) 0.0284(14) -0.0001(11) 0.0035(12) 0.0002(13)
Hf1 0.02127(11) 0.02127(11) 0.02118(12) 0.000 0.000 0.000

loop_
_atom_type_symbol
_atom_type_description
_atom_type_scat_dispersion_real
_atom_type_scat_dispersion_imag
_atom_type_scat_source
C C 0.0033 0.0016 'International Tables Vol C Tables 4.2.6.8 and 6.1.1.4'
H H 0.0000 0.0000 'International Tables Vol C Tables 4.2.6.8 and 6.1.1.4'
N N 0.0061 0.0033 'International Tables Vol C Tables 4.2.6.8 and 6.1.1.4'
O O 0.0106 0.0060 'International Tables Vol C Tables 4.2.6.8 and 6.1.1.4'
Hf Hf -0.5830 6.1852 'International Tables Vol C Tables 4.2.6.8 and 6.1.1.4'

loop_
_geom_angle_atom_site_label_1
_geom_angle_atom_site_label_2
_geom_angle_atom_site_label_3
_geom_angle
_geom_angle_site_symmetry_1
_geom_angle_site_symmetry_3
N1 C1 O1 115.6(3) . .
N1 C1 C2 128.4(3) . .
O1 C1 C2 116.0(3) . .
N1 C1 Hf1 61.4(2) . .
O1 C1 Hf1 54.23(18) . .
C2 C1 Hf1 170.2(3) . .
C7 C2 C3 119.9(4) . .
C7 C2 C1 117.3(4) . .
C3 C2 C1 122.8(4) . .
C4 C3 C2 120.4(5) . .
C4 C3 H3 119.8 . .
C2 C3 H3 119.8 . .
C5 C4 C3 119.9(5) . .
C5 C4 H4 120.0 . .
C3 C4 H4 120.0 . .
C4 C5 C6 121.2(5) . .
C4 C5 H5 119.4 . .
C6 C5 H5 119.4 . .
C5 C6 C7 119.1(5) . .
C5 C6 H6 120.4 . .
C7 C6 H6 120.4 . .
C2 C7 C6 119.2(5) . .
C2 C7 H7 120.4 . .
C6 C7 H7 120.4 . .
C14 C8 C9 120.6(4) . .
C14 C8 N1 120.4(4) . .
C9 C8 N1 119.0(4) . .
C11 C9 C8 119.0(6) . .
C11 C9 C10 120.3(5) . .
C8 C9 C10 120.5(4) . .
C9 C10 H10A 109.5 . .
C9 C10 H10B 109.5 . .
H10A C10 H10B 109.5 . .
C9 C10 H10C 109.5 . .
H10A C10 H10C 109.5 . .
H10B C10 H10C 109.5 . .
C9 C11 C12 120.7(6) . .
C9 C11 H11 119.7 . .
C12 C11 H11 119.7 . .
C13 C12 C11 120.4(5) . .
C13 C12 H12 119.8 . .
C11 C12 H12 119.8 . .
C12 C13 C14 120.8(6) . .
C12 C13 H13 119.6 . .
C14 C13 H13 119.6 . .
C8 C14 C13 118.5(6) . .
C8 C14 C15 121.9(3) . .
C13 C14 C15 119.6(6) . .
C14 C15 H15A 109.5 . .
C14 C15 H15B 109.5 . .
H15A C15 H15B 109.5 . .
C14 C15 H15C 109.5 . .
H15A C15 H15C 109.5 . .
H15B C15 H15C 109.5 . .
C1 N1 C8 122.9(4) . .
C1 N1 Hf1 89.5(2) . .
C8 N1 Hf1 146.9(3) . .
C1 O1 Hf1 96.5(2) . .
O1 Hf1 O1 159.44(14) 8_465 7_665
O1 Hf1 O1 91.82(2) 8_465 2_575
O1 Hf1 O1 91.82(2) 7_665 2_575
O1 Hf1 O1 91.82(2) 8_465 .
O1 Hf1 O1 91.82(2) 7_665 .
O1 Hf1 O1 159.44(14) 2_575 .
O1 Hf1 N1 58.41(11) 8_465 8_465
O1 Hf1 N1 142.15(11) 7_665 8_465
O1 Hf1 N1 82.68(12) 2_575 8_465
O1 Hf1 N1 82.05(12) . 8_465
O1 Hf1 N1 142.15(11) 8_465 7_665
O1 Hf1 N1 58.41(11) 7_665 7_665
O1 Hf1 N1 82.05(12) 2_575 7_665
O1 Hf1 N1 82.68(12) . 7_665
N1 Hf1 N1 83.74(18) 8_465 7_665
O1 Hf1 N1 82.05(12) 8_465 2_575
O1 Hf1 N1 82.68(12) 7_665 2_575
O1 Hf1 N1 58.41(11) 2_575 2_575
O1 Hf1 N1 142.15(11) . 2_575
N1 Hf1 N1 123.68(11) 8_465 2_575
N1 Hf1 N1 123.68(11) 7_665 2_575
O1 Hf1 N1 82.68(12) 8_465 .
O1 Hf1 N1 82.05(12) 7_665 .
O1 Hf1 N1 142.15(11) 2_575 .
O1 Hf1 N1 58.41(11) . .
N1 Hf1 N1 123.68(11) 8_465 .
N1 Hf1 N1 123.68(11) 7_665 .
N1 Hf1 N1 83.74(18) 2_575 .
O1 Hf1 C1 29.29(11) 8_465 8_465
O1 Hf1 C1 171.26(11) 7_665 8_465
O1 Hf1 C1 86.89(14) 2_575 8_465
O1 Hf1 C1 86.45(14) . 8_465
N1 Hf1 C1 29.12(11) 8_465 8_465
N1 Hf1 C1 112.86(13) 7_665 8_465
N1 Hf1 C1 103.88(13) 2_575 8_465
N1 Hf1 C1 104.20(13) . 8_465
O1 Hf1 C1 171.26(11) 8_465 7_665
O1 Hf1 C1 29.29(11) 7_665 7_665
O1 Hf1 C1 86.45(14) 2_575 7_665
O1 Hf1 C1 86.89(14) . 7_665
N1 Hf1 C1 112.86(13) 8_465 7_665
N1 Hf1 C1 29.12(11) 7_665 7_665
N1 Hf1 C1 104.20(13) 2_575 7_665
N1 Hf1 C1 103.88(13) . 7_665
C1 Hf1 C1 141.98(17) 8_465 7_665
O1 Hf1 C1 86.45(14) 8_465 2_575
O1 Hf1 C1 86.89(14) 7_665 2_575
O1 Hf1 C1 29.29(11) 2_575 2_575
O1 Hf1 C1 171.26(11) . 2_575
N1 Hf1 C1 104.20(13) 8_465 2_575
N1 Hf1 C1 103.88(13) 7_665 2_575
N1 Hf1 C1 29.12(11) 2_575 2_575
N1 Hf1 C1 112.86(13) . 2_575
C1 Hf1 C1 96.09(5) 8_465 2_575
C1 Hf1 C1 96.09(5) 7_665 2_575
O1 Hf1 C1 86.89(14) 8_465 .
O1 Hf1 C1 86.45(14) 7_665 .
O1 Hf1 C1 171.26(11) 2_575 .
O1 Hf1 C1 29.29(11) . .
N1 Hf1 C1 103.88(13) 8_465 .
N1 Hf1 C1 104.20(13) 7_665 .
N1 Hf1 C1 112.86(13) 2_575 .
N1 Hf1 C1 29.12(11) . .
C1 Hf1 C1 96.09(5) 8_465 .
C1 Hf1 C1 96.09(5) 7_665 .
C1 Hf1 C1 141.98(17) 2_575 .

loop_
_geom_bond_atom_site_label_1
_geom_bond_atom_site_label_2
_geom_bond_distance
_geom_bond_site_symmetry_2
C1 N1 1.289(5) .
C1 O1 1.304(4) .
C1 C2 1.488(5) .
C1 Hf1 2.648(4) .
C2 C7 1.373(6) .
C2 C3 1.391(6) .
C3 C4 1.389(6) .
C3 H3 0.9500 .
C4 C5 1.357(8) .
C4 H4 0.9500 .
C5 C6 1.378(8) .
C5 H5 0.9500 .
C6 C7 1.428(8) .
C6 H6 0.9500 .
C7 H7 0.9500 .
C8 C14 1.382(8) .
C8 C9 1.418(7) .
C8 N1 1.426(5) .
C9 C11 1.369(7) .
C9 C10 1.500(9) .
C10 H10A 0.9800 .
C10 H10B 0.9800 .
C10 H10C 0.9800 .
C11 C12 1.376(10) .
C11 H11 0.9500 .
C12 C13 1.373(8) .
C12 H12 0.9500 .
C13 C14 1.397(5) .
C13 H13 0.9500 .
C14 C15 1.513(8) .
C15 H15A 0.9800 .
C15 H15B 0.9800 .
C15 H15C 0.9800 .
N1 Hf1 2.325(3) .
O1 Hf1 2.163(3) .
Hf1 O1 2.163(3) 8_465
Hf1 O1 2.163(3) 7_665
Hf1 O1 2.163(3) 2_575
Hf1 N1 2.325(3) 8_465
Hf1 N1 2.325(3) 7_665
Hf1 N1 2.325(3) 2_575
Hf1 C1 2.648(4) 8_465
Hf1 C1 2.648(4) 7_665
Hf1 C1 2.648(4) 2_575
